data_4343699
loop_
_publ_author_name
'Lewing, Dennis'
'Koppetz, Hannah'
'Hahn, F. Ekkehardt'

_publ_section_title
;
 Reversible Formation and Transmetalation of Schiff-Base Complexes in
 Subcomponent Self-Assembly Reactions.
;
_journal_issue 15
_journal_name_full 'Inorganic chemistry'
_journal_page_first 7653
_journal_page_last 7659
_journal_paper_doi 10.1021/acs.inorgchem.5b01334
_journal_volume 54
_journal_year 2015
_chemical_formula_sum 'C42 H30 Cl6 N4 Pd2 S4'
_chemical_formula_weight 1144.44
_chemical_name_systematic
; 
 ? 
;
_space_group_IT_number 14
_symmetry_cell_setting monoclinic
_symmetry_space_group_name_Hall '-P 2ybc'
_symmetry_space_group_name_H-M 'P 1 21/c 1'
_atom_sites_solution_hydrogens geom
_atom_sites_solution_primary direct
_atom_sites_solution_secondary difmap
_audit_creation_method SHELXL-97
_cell_angle_alpha 90.00
_cell_angle_beta 94.6070(10)
_cell_angle_gamma 90.00
_cell_formula_units_Z 2
_cell_length_a 9.8549(4)
_cell_length_b 10.5969(4)
_cell_length_c 20.2206(8)
_cell_measurement_reflns_used 900
_cell_measurement_temperature 153(2)
_cell_measurement_theta_max 22.5
_cell_measurement_theta_min 1
_cell_volume 2104.84(14)
_computing_cell_refinement 'APEX2(Bruker AXS, 2007)'
_computing_data_collection 'APEX2(Bruker AXS, 2007)'
_computing_data_reduction 'SAINT,SADABS (Bruker AXS, 2007 )'
_computing_molecular_graphics
;
ORTEP3,L.J. Farrugia, J. Appl. Cryst. (1997) 30, 565
;
_computing_structure_refinement
;
SHELXL-97, G. M. Sheldrick, Acta Cryst. (2008) A64, 112-122
;
_computing_structure_solution
;
SHELXS-97 , G. M. Sheldrick, Acta Cryst. (2008) A64, 112-122
;
_diffrn_ambient_temperature 153(2)
_diffrn_detector_area_resol_mean 80
_diffrn_measured_fraction_theta_full 1.000
_diffrn_measured_fraction_theta_max 1.000
_diffrn_measurement_device_type 'CCD area detector'
_diffrn_measurement_method 'Omega and Phi scans'
_diffrn_radiation_monochromator graphite
_diffrn_radiation_source 'rotating anode'
_diffrn_radiation_type MoK\a
_diffrn_radiation_wavelength 0.71073
_diffrn_reflns_av_R_equivalents 0.0258
_diffrn_reflns_av_sigmaI/netI 0.0241
_diffrn_reflns_limit_h_max 14
_diffrn_reflns_limit_h_min -14
_diffrn_reflns_limit_k_max 15
_diffrn_reflns_limit_k_min -15
_diffrn_reflns_limit_l_max 28
_diffrn_reflns_limit_l_min -28
_diffrn_reflns_number 24816
_diffrn_reflns_theta_full 30.50
_diffrn_reflns_theta_max 30.50
_diffrn_reflns_theta_min 2.02
_exptl_absorpt_coefficient_mu 1.472
_exptl_absorpt_correction_T_max 0.9168
_exptl_absorpt_correction_T_min 0.7879
_exptl_absorpt_correction_type multi-scan
_exptl_absorpt_process_details
; 
 Corrections were done with the SADABS program, utilizing the none merged
 raw data obtained from the integration process. Integration and final cell
 refinement were done with SAINT.

 SADABS reports ratio of Tmin/Tmax =  0.875675 

;
_exptl_crystal_colour 'dark red'
_exptl_crystal_density_diffrn 1.806
_exptl_crystal_density_method 'not measured'
_exptl_crystal_description 'transparent prism'
_exptl_crystal_F_000 1136
_exptl_crystal_size_max 0.17
_exptl_crystal_size_mid 0.07
_exptl_crystal_size_min 0.06
_refine_diff_density_max 0.968
_refine_diff_density_min -0.789
_refine_diff_density_rms 0.135
_refine_ls_extinction_method none
_refine_ls_goodness_of_fit_ref 1.119
_refine_ls_hydrogen_treatment noref
_refine_ls_matrix_type full
_refine_ls_number_parameters 262
_refine_ls_number_reflns 6408
_refine_ls_number_restraints 0
_refine_ls_restrained_S_all 1.119
_refine_ls_R_factor_all 0.0537
_refine_ls_R_factor_gt 0.0460
_refine_ls_shift/su_max 0.001
_refine_ls_shift/su_mean 0.000
_refine_ls_structure_factor_coef Fsqd
_refine_ls_weighting_details 'calc w=1/[\s^2^(Fo^2^)+(0.0650P)^2^+3.6544P] where P=(Fo^2^+2Fc^2^)/3'
_refine_ls_weighting_scheme calc
_refine_ls_wR_factor_gt 0.1253
_refine_ls_wR_factor_ref 0.1301
_reflns_number_gt 5525
_reflns_number_total 6408
_reflns_threshold_expression >2sigma(I)
_cod_data_source_file ic5b01334_si_002.cif
_cod_data_source_block '[4]'
_cod_depositor_comments 'Adding full bibliography for 4343698--4343701.cif.'
_cod_original_sg_symbol_H-M P2(1)/c
_cod_database_code 4343699

loop_
_symmetry_equiv_pos_as_xyz
'x, y, z'
'-x, y+1/2, -z+1/2'
'-x, -y, -z'
'x, -y-1/2, z-1/2'

loop_
_atom_site_label
_atom_site_type_symbol
_atom_site_fract_x
_atom_site_fract_y
_atom_site_fract_z
_atom_site_U_iso_or_equiv
_atom_site_adp_type
_atom_site_occupancy
_atom_site_symmetry_multiplicity
_atom_site_calc_flag
_atom_site_refinement_flags
Pd1 Pd 0.65350(2) 0.73386(2) 0.380287(12) 0.02501(8) Uani 1 1 d .
S1 S 0.59317(10) 0.88324(10) 0.30473(5) 0.0392(2) Uani 1 1 d .
S2 S 0.86386(10) 0.79655(10) 0.35856(6) 0.0438(2) Uani 1 1 d .
N1 N 0.4521(3) 0.6865(3) 0.39343(13) 0.0252(5) Uani 1 1 d .
N2 N 0.7411(3) 0.6011(3) 0.44799(14) 0.0266(5) Uani 1 1 d .
C1 C 0.4378(4) 0.9420(3) 0.31888(16) 0.0305(7) Uani 1 1 d .
C2 C 0.4027(4) 1.0590(4) 0.28747(18) 0.0380(8) Uani 1 1 d .
H2 H 0.4669 1.0989 0.2618 0.046 Uiso 1 1 calc R
C3 C 0.2800(5) 1.1159(4) 0.2930(2) 0.0420(9) Uani 1 1 d .
H3 H 0.2601 1.1936 0.2708 0.050 Uiso 1 1 calc R
C4 C 0.1841(4) 1.0615(4) 0.3305(2) 0.0464(10) Uani 1 1 d .
H4 H 0.0999 1.1027 0.3354 0.056 Uiso 1 1 calc R
C5 C 0.2122(4) 0.9475(4) 0.3605(2) 0.0409(8) Uani 1 1 d .
H5 H 0.1454 0.9094 0.3854 0.049 Uiso 1 1 calc R
C6 C 0.3378(3) 0.8847(3) 0.35543(17) 0.0309(7) Uani 1 1 d .
C7 C 0.3473(3) 0.7608(3) 0.38434(18) 0.0302(7) Uani 1 1 d .
H7 H 0.2649 0.7284 0.3989 0.036 Uiso 1 1 calc R
C8 C 0.4223(3) 0.5617(3) 0.41550(15) 0.0252(6) Uani 1 1 d .
C9 C 0.4680(3) 0.4592(3) 0.38113(16) 0.0294(6) Uani 1 1 d .
H9 H 0.5192 0.4719 0.3438 0.035 Uiso 1 1 calc R
C10 C 0.4386(4) 0.3377(3) 0.40147(17) 0.0313(7) Uani 1 1 d .
H10 H 0.4671 0.2674 0.3769 0.038 Uiso 1 1 calc R
C11 C 0.9518(3) 0.6590(4) 0.34866(18) 0.0326(7) Uani 1 1 d .
C12 C 1.0479(4) 0.6604(5) 0.30055(19) 0.0423(9) Uani 1 1 d .
H12 H 1.0584 0.7342 0.2748 0.051 Uiso 1 1 calc R
C13 C 1.1266(4) 0.5558(5) 0.2905(2) 0.0469(10) Uani 1 1 d .
H13 H 1.1892 0.5581 0.2572 0.056 Uiso 1 1 calc R
C14 C 1.1166(4) 0.4485(5) 0.3275(2) 0.0451(10) Uani 1 1 d .
H14 H 1.1715 0.3770 0.3201 0.054 Uiso 1 1 calc R
C15 C 1.0251(4) 0.4460(4) 0.3760(2) 0.0378(8) Uani 1 1 d .
H15 H 1.0197 0.3728 0.4028 0.045 Uiso 1 1 calc R
C16 C 0.9398(3) 0.5499(4) 0.38650(17) 0.0301(7) Uani 1 1 d .
C17 C 0.8508(3) 0.5368(3) 0.43968(17) 0.0276(6) Uani 1 1 d .
H17 H 0.8753 0.4742 0.4721 0.033 Uiso 1 1 calc R
C18 C 0.6758(3) 0.5785(3) 0.50747(15) 0.0254(6) Uani 1 1 d .
C19 C 0.6323(3) 0.6822(3) 0.54239(17) 0.0303(6) Uani 1 1 d .
H19 H 0.6506 0.7655 0.5282 0.036 Uiso 1 1 calc R
C20 C 0.6510(3) 0.4559(3) 0.52862(15) 0.0249(6) Uani 1 1 d .
H20 H 0.6832 0.3854 0.5055 0.030 Uiso 1 1 calc R
Cl1 Cl 0.75890(16) 0.21750(15) 0.36061(7) 0.0652(3) Uani 1 1 d .
Cl2 Cl 0.65017(15) 0.07222(14) 0.46571(7) 0.0635(3) Uani 1 1 d .
Cl3 Cl 0.93114(16) 0.15493(16) 0.47881(9) 0.0752(4) Uani 1 1 d .
C21 C 0.7961(6) 0.1043(5) 0.4227(3) 0.0637(14) Uani 1 1 d .
H21 H 0.8243 0.0245 0.4011 0.076 Uiso 1 1 calc R

loop_
_atom_site_aniso_label
_atom_site_aniso_U_11
_atom_site_aniso_U_22
_atom_site_aniso_U_33
_atom_site_aniso_U_23
_atom_site_aniso_U_13
_atom_site_aniso_U_12
Pd1 0.02330(13) 0.02478(13) 0.02774(13) 0.00043(9) 0.00699(9) 0.00093(8)
S1 0.0399(5) 0.0363(5) 0.0431(5) 0.0056(4) 0.0137(4) 0.0072(4)
S2 0.0347(5) 0.0354(5) 0.0633(7) -0.0004(4) 0.0160(4) 0.0011(4)
N1 0.0252(12) 0.0268(13) 0.0244(12) 0.0025(10) 0.0059(9) 0.0002(10)
N2 0.0242(12) 0.0281(13) 0.0281(13) 0.0012(10) 0.0055(10) -0.0010(10)
C1 0.0346(17) 0.0322(16) 0.0254(14) -0.0030(12) 0.0061(12) -0.0021(13)
C2 0.054(2) 0.0326(18) 0.0275(16) -0.0006(13) 0.0056(15) -0.0086(16)
C3 0.055(2) 0.0316(18) 0.0378(19) 0.0036(15) -0.0037(17) 0.0036(17)
C4 0.039(2) 0.041(2) 0.059(3) 0.0082(19) 0.0007(18) 0.0132(17)
C5 0.0312(18) 0.043(2) 0.048(2) 0.0113(17) 0.0031(15) 0.0056(15)
C6 0.0282(15) 0.0328(17) 0.0315(16) 0.0051(13) 0.0020(12) 0.0006(13)
C7 0.0262(15) 0.0339(17) 0.0309(15) 0.0032(13) 0.0048(12) 0.0004(12)
C8 0.0220(13) 0.0289(15) 0.0247(14) 0.0021(11) 0.0022(11) -0.0019(11)
C9 0.0293(15) 0.0363(17) 0.0230(14) -0.0027(12) 0.0049(11) 0.0007(13)
C10 0.0333(16) 0.0302(16) 0.0311(16) -0.0064(13) 0.0070(13) 0.0002(13)
C11 0.0263(15) 0.0377(18) 0.0337(16) 0.0003(14) 0.0015(12) -0.0048(13)
C12 0.0357(19) 0.059(3) 0.0322(17) 0.0053(17) 0.0042(14) -0.0139(18)
C13 0.0285(17) 0.077(3) 0.0362(19) -0.009(2) 0.0094(15) -0.0014(19)
C14 0.0263(17) 0.063(3) 0.047(2) -0.014(2) 0.0057(15) 0.0084(17)
C15 0.0267(16) 0.044(2) 0.043(2) -0.0004(16) 0.0048(14) 0.0055(15)
C16 0.0207(14) 0.0389(18) 0.0309(16) -0.0007(13) 0.0040(12) -0.0008(12)
C17 0.0240(14) 0.0280(15) 0.0309(15) 0.0025(12) 0.0026(11) 0.0004(12)
C18 0.0231(13) 0.0288(15) 0.0248(14) 0.0004(11) 0.0042(11) -0.0017(11)
C19 0.0298(16) 0.0282(16) 0.0334(16) -0.0015(13) 0.0052(13) -0.0039(12)
C20 0.0231(13) 0.0266(14) 0.0256(14) -0.0003(11) 0.0048(11) 0.0018(11)
Cl1 0.0694(8) 0.0747(9) 0.0539(7) -0.0064(6) 0.0199(6) -0.0129(7)
Cl2 0.0746(8) 0.0634(8) 0.0553(7) -0.0106(6) 0.0229(6) -0.0139(6)
Cl3 0.0616(8) 0.0705(9) 0.0941(11) 0.0249(8) 0.0099(7) 0.0091(7)
C21 0.077(4) 0.046(3) 0.073(3) -0.009(2) 0.034(3) 0.000(2)

loop_
_atom_type_symbol
_atom_type_description
_atom_type_scat_dispersion_real
_atom_type_scat_dispersion_imag
_atom_type_scat_source
C C 0.0033 0.0016 'International Tables Vol C Tables 4.2.6.8 and 6.1.1.4'
H H 0.0000 0.0000 'International Tables Vol C Tables 4.2.6.8 and 6.1.1.4'
N N 0.0061 0.0033 'International Tables Vol C Tables 4.2.6.8 and 6.1.1.4'
S S 0.1246 0.1234 'International Tables Vol C Tables 4.2.6.8 and 6.1.1.4'
Cl Cl 0.1484 0.1585 'International Tables Vol C Tables 4.2.6.8 and 6.1.1.4'
Pd Pd -0.9988 1.0072 'International Tables Vol C Tables 4.2.6.8 and 6.1.1.4'

loop_
_geom_angle_atom_site_label_1
_geom_angle_atom_site_label_2
_geom_angle_atom_site_label_3
_geom_angle
_geom_angle_site_symmetry_1
_geom_angle_site_symmetry_3
N1 Pd1 N2 95.81(10) . .
N1 Pd1 S1 93.09(8) . .
N2 Pd1 S1 171.09(8) . .
N1 Pd1 S2 174.83(8) . .
N2 Pd1 S2 89.32(8) . .
S1 Pd1 S2 81.78(4) . .
C1 S1 Pd1 109.68(13) . .
C11 S2 Pd1 104.69(13) . .
C7 N1 C8 114.9(3) . .
C7 N1 Pd1 126.1(2) . .
C8 N1 Pd1 118.9(2) . .
C17 N2 C18 117.2(3) . .
C17 N2 Pd1 124.7(2) . .
C18 N2 Pd1 118.1(2) . .
C6 C1 C2 116.9(3) . .
C6 C1 S1 127.3(3) . .
C2 C1 S1 115.8(3) . .
C3 C2 C1 122.3(4) . .
C2 C3 C4 120.6(4) . .
C5 C4 C3 119.2(4) . .
C4 C5 C6 122.0(4) . .
C1 C6 C5 119.0(3) . .
C1 C6 C7 125.4(3) . .
C5 C6 C7 115.4(3) . .
N1 C7 C6 129.5(3) . .
C9 C8 C20 120.7(3) . 3_666
C9 C8 N1 118.9(3) . .
C20 C8 N1 120.4(3) 3_666 .
C8 C9 C10 119.6(3) . .
C9 C10 C19 120.7(3) . 3_666
C16 C11 C12 118.5(4) . .
C16 C11 S2 125.0(3) . .
C12 C11 S2 116.4(3) . .
C13 C12 C11 120.7(4) . .
C14 C13 C12 121.4(4) . .
C13 C14 C15 118.8(4) . .
C14 C15 C16 121.4(4) . .
C11 C16 C15 119.1(3) . .
C11 C16 C17 124.7(3) . .
C15 C16 C17 116.1(3) . .
N2 C17 C16 127.3(3) . .
C19 C18 C20 120.7(3) . .
C19 C18 N2 118.2(3) . .
C20 C18 N2 121.1(3) . .
C18 C19 C10 119.2(3) . 3_666
C18 C20 C8 119.1(3) . 3_666
Cl1 C21 Cl3 110.9(3) . .
Cl1 C21 Cl2 110.6(3) . .
Cl3 C21 Cl2 110.0(3) . .

loop_
_geom_bond_atom_site_label_1
_geom_bond_atom_site_label_2
_geom_bond_distance
_geom_bond_site_symmetry_2
Pd1 N1 2.085(3) .
Pd1 N2 2.100(3) .
Pd1 S1 2.2467(10) .
Pd1 S2 2.2535(10) .
S1 C1 1.698(4) .
S2 C11 1.716(4) .
N1 C7 1.301(4) .
N1 C8 1.433(4) .
N2 C17 1.300(4) .
N2 C18 1.429(4) .
C1 C6 1.416(5) .
C1 C2 1.423(5) .
C2 C3 1.364(6) .
C3 C4 1.384(6) .
C4 C5 1.370(6) .
C5 C6 1.416(5) .
C6 C7 1.437(5) .
C8 C9 1.384(5) .
C8 C20 1.401(4) 3_666
C9 C10 1.390(5) .
C10 C19 1.396(5) 3_666
C11 C16 1.397(5) .
C11 C12 1.411(5) .
C12 C13 1.378(7) .
C13 C14 1.369(7) .
C14 C15 1.385(5) .
C15 C16 1.411(5) .
C16 C17 1.448(4) .
C18 C19 1.393(5) .
C18 C20 1.396(4) .
C19 C10 1.396(5) 3_666
C20 C8 1.401(4) 3_666
Cl1 C21 1.754(6) .
Cl2 C21 1.773(5) .
Cl3 C21 1.762(7) .
